data_4037927
loop_
_publ_author_name
'Chaudhari, Moreshwar Bhagwan'
'Jayan, Krishna'
'Gnanaprakasam, Boopathy'

_publ_section_title
;
 Sn-Catalyzed Criegee-Type Rearrangement of Peroxyoxindoles Enabled by
 Catalytic Dual Activation of Esters and Peroxides.
;
_journal_name_full 'The Journal of organic chemistry'
_journal_paper_doi 10.1021/acs.joc.9b03160
_journal_year 2020
_chemical_formula_moiety 'C16 H15 N O3'
_chemical_formula_sum 'C16 H15 N O3'
_chemical_formula_weight 269.29
_space_group_crystal_system triclinic
_space_group_IT_number 2
_space_group_name_Hall '-P 1'
_space_group_name_H-M_alt 'P -1'
_atom_sites_solution_hydrogens geom
_audit_creation_method SHELXL-2017/1
_cell_angle_alpha 89.11(2)
_cell_angle_beta 89.82(3)
_cell_angle_gamma 89.99(3)
_cell_formula_units_Z 4
_cell_length_a 5.449(5)
_cell_length_b 13.428(12)
_cell_length_c 18.080(17)
_cell_measurement_reflns_used 750
_cell_measurement_temperature 273(2)
_cell_measurement_theta_max 19.89
_cell_measurement_theta_min 2.26
_cell_volume 1323(2)
_computing_structure_refinement 'SHELXL-2017/1 (Sheldrick, 2017)'
_computing_structure_solution 'SHELXT 2014/5 (Sheldrick, 2014)'
_diffrn_ambient_temperature 273(2)
_diffrn_measured_fraction_theta_full 1.000
_diffrn_measured_fraction_theta_max 0.972
_diffrn_measurement_device_type 'Bruker APEX-II CCD'
_diffrn_radiation_type MoK\a
_diffrn_radiation_wavelength 0.71073
_diffrn_reflns_av_R_equivalents 0.2170
_diffrn_reflns_av_unetI/netI 0.3456
_diffrn_reflns_Laue_measured_fraction_full 1.000
_diffrn_reflns_Laue_measured_fraction_max 0.972
_diffrn_reflns_limit_h_max 7
_diffrn_reflns_limit_h_min -7
_diffrn_reflns_limit_k_max 17
_diffrn_reflns_limit_k_min -17
_diffrn_reflns_limit_l_max 24
_diffrn_reflns_limit_l_min -24
_diffrn_reflns_number 20036
_diffrn_reflns_point_group_measured_fraction_full 1.000
_diffrn_reflns_point_group_measured_fraction_max 0.972
_diffrn_reflns_theta_full 25.242
_diffrn_reflns_theta_max 28.868
_diffrn_reflns_theta_min 1.126
_exptl_absorpt_coefficient_mu 0.094
_exptl_crystal_colour colourless
_exptl_crystal_density_diffrn 1.352
_exptl_crystal_description rod
_exptl_crystal_F_000 572
_refine_diff_density_max 0.329
_refine_diff_density_min -0.313
_refine_diff_density_rms 0.072
_refine_ls_extinction_coef 0.025(3)
_refine_ls_extinction_expression Fc^*^=kFc[1+0.001xFc^2^\l^3^/sin(2\q)]^-1/4^
_refine_ls_extinction_method 'SHELXL-2017/1 (Sheldrick 2017)'
_refine_ls_goodness_of_fit_ref 0.910
_refine_ls_hydrogen_treatment constr
_refine_ls_matrix_type full
_refine_ls_number_parameters 364
_refine_ls_number_reflns 6768
_refine_ls_number_restraints 0
_refine_ls_restrained_S_all 0.910
_refine_ls_R_factor_all 0.2965
_refine_ls_R_factor_gt 0.0828
_refine_ls_shift/su_max 0.000
_refine_ls_shift/su_mean 0.000
_refine_ls_structure_factor_coef Fsqd
_refine_ls_weighting_details 'w=1/[\s^2^(Fo^2^)+(0.0586P)^2^] where P=(Fo^2^+2Fc^2^)/3'
_refine_ls_weighting_scheme calc
_refine_ls_wR_factor_gt 0.1505
_refine_ls_wR_factor_ref 0.2277
_reflns_Friedel_coverage 0.000
_reflns_number_gt 2038
_reflns_number_total 6768
_reflns_threshold_expression 'I > 2\s(I)'
_cod_data_source_file jo9b03160_si_002.cif
_cod_data_source_block MBC_a
_cod_database_code 4037927
_shelx_shelxl_version_number 2017/1
_shelx_space_group_comment
;
The symmetry employed for this shelxl refinement is uniquely defined
by the following loop, which should always be used as a source of
symmetry information in preference to the above space-group names.
They are only intended as comments.
;

loop_
_space_group_symop_operation_xyz
'x, y, z'
'-x, -y, -z'

loop_
_atom_site_label
_atom_site_type_symbol
_atom_site_fract_x
_atom_site_fract_y
_atom_site_fract_z
_atom_site_U_iso_or_equiv
_atom_site_adp_type
_atom_site_occupancy
_atom_site_site_symmetry_order
_atom_site_calc_flag
_atom_site_refinement_flags_posn
_atom_site_refinement_flags_adp
_atom_site_refinement_flags_occupancy
_atom_site_disorder_assembly
_atom_site_disorder_group
O5 O 0.4524(5) 0.1761(2) 0.38177(17) 0.0287(8) Uani 1 1 d . . . . .
O2 O 1.0474(5) 0.1761(2) 0.88201(17) 0.0293(9) Uani 1 1 d . . . . .
O4 O 0.7354(6) 0.2685(2) 0.44965(18) 0.0326(9) Uani 1 1 d . . . . .
O3 O 0.7467(5) 0.0668(3) 1.03574(17) 0.0297(9) Uani 1 1 d . . . . .
O6 O 0.7536(5) 0.0671(3) 0.53570(17) 0.0303(9) Uani 1 1 d . . . . .
O1 O 0.7647(6) 0.2683(2) 0.94992(18) 0.0325(9) Uani 1 1 d . . . . .
N1 N 0.6374(7) 0.0659(3) 0.9148(2) 0.0248(10) Uani 1 1 d . . . . .
H1 H 0.529018 0.020502 0.922957 0.030 Uiso 1 1 calc R U . . .
N2 N 0.8637(6) 0.0660(3) 0.4140(2) 0.0250(10) Uani 1 1 d . . . . .
H2 H 0.970696 0.019951 0.421728 0.030 Uiso 1 1 calc R U . . .
C11 C 0.6722(8) 0.1024(3) 0.8408(2) 0.0204(11) Uani 1 1 d . . . . .
C16 C 0.8823(8) 0.1574(4) 0.8259(3) 0.0258(12) Uani 1 1 d . . . . .
C27 C 0.8289(8) 0.1030(3) 0.3409(3) 0.0227(11) Uani 1 1 d . . . . .
C26 C 0.7335(8) 0.1010(4) 0.4718(3) 0.0239(11) Uani 1 1 d . . . . .
C14 C 0.7677(9) 0.1706(4) 0.6979(3) 0.0294(13) Uani 1 1 d . . . . .
H14 H 0.800671 0.192445 0.649791 0.035 Uiso 1 1 calc R U . . .
C24 C 0.5652(8) 0.1885(4) 0.4524(3) 0.0257(12) Uani 1 1 d . . . . .
C15 C 0.9298(8) 0.1925(4) 0.7544(2) 0.0261(12) Uani 1 1 d . . . . .
H15 H 1.069272 0.230439 0.744601 0.031 Uiso 1 1 calc R U . . .
C25 C 0.3594(8) 0.2013(4) 0.5074(3) 0.0288(12) Uani 1 1 d . . . . .
H25A H 0.425674 0.221904 0.553880 0.043 Uiso 1 1 calc R U . . .
H25B H 0.274455 0.139169 0.514173 0.043 Uiso 1 1 calc R U . . .
H25C H 0.247081 0.250946 0.489248 0.043 Uiso 1 1 calc R U . . .
C12 C 0.5078(8) 0.0817(4) 0.7847(3) 0.0272(12) Uani 1 1 d . . . . .
H12 H 0.366405 0.045060 0.794842 0.033 Uiso 1 1 calc R U . . .
C32 C 0.6166(8) 0.1576(4) 0.3260(3) 0.0259(12) Uani 1 1 d . . . . .
C8 C 1.1406(8) 0.2012(4) 1.0076(3) 0.0307(13) Uani 1 1 d . . . . .
H8A H 1.251902 0.251648 0.989893 0.046 Uiso 1 1 calc R U . . .
H8B H 1.227042 0.139361 1.013762 0.046 Uiso 1 1 calc R U . . .
H8C H 1.072831 0.220738 1.054283 0.046 Uiso 1 1 calc R U . . .
C13 C 0.5565(9) 0.1162(4) 0.7131(3) 0.0281(12) Uani 1 1 d . . . . .
H13 H 0.446867 0.102626 0.675225 0.034 Uiso 1 1 calc R U . . .
C10 C 0.7669(8) 0.0998(4) 0.9715(3) 0.0255(12) Uani 1 1 d . . . . .
C9 C 0.9357(8) 0.1885(4) 0.9524(3) 0.0254(12) Uani 1 1 d . . . . .
C28 C 0.9932(8) 0.0818(4) 0.2845(3) 0.0260(12) Uani 1 1 d . . . . .
H28 H 1.134672 0.045297 0.294427 0.031 Uiso 1 1 calc R U . . .
C31 C 0.5686(9) 0.1921(4) 0.2546(3) 0.0286(12) Uani 1 1 d . . . . .
H31 H 0.428510 0.229613 0.244857 0.034 Uiso 1 1 calc R U . . .
C6 C 0.5168(9) 0.3984(4) 0.8455(3) 0.0344(13) Uani 1 1 d . . . . .
H6 H 0.529819 0.333305 0.829172 0.041 Uiso 1 1 calc R U . . .
C18 C 1.1810(10) 0.5577(4) 0.3374(3) 0.0377(14) Uani 1 1 d . . . . .
H18 H 1.301492 0.599100 0.317321 0.045 Uiso 1 1 calc R U . . .
C30 C 0.7309(9) 0.1703(4) 0.1983(3) 0.0293(13) Uani 1 1 d . . . . .
H30 H 0.697653 0.191985 0.150247 0.035 Uiso 1 1 calc R U . . .
C20 C 0.9817(9) 0.3980(4) 0.3458(3) 0.0365(14) Uani 1 1 d . . . . .
H20 H 0.970282 0.332471 0.330248 0.044 Uiso 1 1 calc R U . . .
C29 C 0.9436(9) 0.1160(4) 0.2127(3) 0.0293(12) Uani 1 1 d . . . . .
H29 H 1.052829 0.102564 0.174500 0.035 Uiso 1 1 calc R U . . .
C2 C 0.3175(9) 0.5576(4) 0.8371(3) 0.0361(13) Uani 1 1 d . . . . .
H2A H 0.198529 0.599421 0.816800 0.043 Uiso 1 1 calc R U . . .
C5 C 0.6705(9) 0.4304(4) 0.8993(3) 0.0420(15) Uani 1 1 d . . . . .
C19 C 1.1573(10) 0.4604(4) 0.3142(3) 0.0421(15) Uani 1 1 d . . . . .
H19 H 1.259584 0.436774 0.277087 0.050 Uiso 1 1 calc R U . . .
C21 C 0.8278(9) 0.4303(4) 0.3985(3) 0.0417(15) Uani 1 1 d . . . . .
C1 C 0.3406(10) 0.4611(4) 0.8145(3) 0.0412(15) Uani 1 1 d . . . . .
H1A H 0.237214 0.437188 0.778011 0.049 Uiso 1 1 calc R U . . .
C23 C 0.6331(10) 0.3646(4) 0.4327(4) 0.063(2) Uani 1 1 d . . . . .
H23A H 0.571183 0.394474 0.477558 0.076 Uiso 1 1 calc R U . . .
H23B H 0.497432 0.357640 0.398585 0.076 Uiso 1 1 calc R U . . .
C7 C 0.8669(10) 0.3651(4) 0.9318(4) 0.061(2) Uani 1 1 d . . . . .
H7A H 1.000127 0.358070 0.896535 0.073 Uiso 1 1 calc R U . . .
H7B H 0.932101 0.395195 0.976042 0.073 Uiso 1 1 calc R U . . .
C17 C 1.0270(13) 0.5911(5) 0.3895(4) 0.077(2) Uani 1 1 d . . . . .
H17 H 1.037063 0.656767 0.404872 0.092 Uiso 1 1 calc R U . . .
C3 C 0.4724(12) 0.5903(5) 0.8896(4) 0.072(2) Uani 1 1 d . . . . .
H3 H 0.462061 0.655962 0.904876 0.086 Uiso 1 1 calc R U . . .
C4 C 0.6466(14) 0.5276(5) 0.9211(5) 0.103(3) Uani 1 1 d . . . . .
H4 H 0.749222 0.551738 0.957714 0.123 Uiso 1 1 calc R U . . .
C22 C 0.8508(14) 0.5268(5) 0.4208(5) 0.102(3) Uani 1 1 d . . . . .
H22 H 0.747171 0.550323 0.457618 0.123 Uiso 1 1 calc R U . . .

loop_
_atom_site_aniso_label
_atom_site_aniso_U_11
_atom_site_aniso_U_22
_atom_site_aniso_U_33
_atom_site_aniso_U_23
_atom_site_aniso_U_13
_atom_site_aniso_U_12
O5 0.0211(18) 0.039(2) 0.0253(19) 0.0087(16) 0.0025(15) 0.0054(15)
O2 0.0233(18) 0.035(2) 0.029(2) 0.0080(16) 0.0033(15) -0.0037(15)
O4 0.030(2) 0.022(2) 0.046(2) 0.0022(17) 0.0083(16) -0.0021(16)
O3 0.032(2) 0.034(2) 0.0233(19) 0.0080(16) 0.0049(15) -0.0056(16)
O6 0.032(2) 0.035(2) 0.024(2) 0.0083(16) -0.0009(15) 0.0056(16)
O1 0.031(2) 0.022(2) 0.044(2) 0.0063(17) -0.0024(16) 0.0000(16)
N1 0.028(2) 0.024(2) 0.022(2) 0.0072(18) 0.0009(18) -0.0064(18)
N2 0.027(2) 0.024(2) 0.025(2) 0.0049(19) 0.0014(18) 0.0070(18)
C11 0.023(3) 0.016(3) 0.022(3) 0.008(2) 0.001(2) 0.002(2)
C16 0.021(3) 0.027(3) 0.030(3) 0.002(2) -0.002(2) 0.000(2)
C27 0.025(3) 0.020(3) 0.024(3) 0.005(2) -0.004(2) -0.004(2)
C26 0.021(3) 0.025(3) 0.025(3) 0.000(2) -0.002(2) -0.002(2)
C14 0.033(3) 0.028(3) 0.027(3) 0.008(2) 0.002(2) 0.001(2)
C24 0.022(3) 0.026(3) 0.029(3) 0.007(2) 0.002(2) 0.000(2)
C15 0.024(3) 0.029(3) 0.025(3) 0.012(2) 0.004(2) 0.000(2)
C25 0.024(3) 0.025(3) 0.037(3) 0.007(2) -0.001(2) 0.002(2)
C12 0.025(3) 0.028(3) 0.028(3) 0.004(2) 0.005(2) 0.000(2)
C32 0.028(3) 0.024(3) 0.026(3) 0.008(2) 0.000(2) 0.000(2)
C8 0.026(3) 0.028(3) 0.038(3) 0.005(2) 0.003(2) -0.005(2)
C13 0.039(3) 0.022(3) 0.023(3) 0.007(2) -0.001(2) 0.005(2)
C10 0.022(3) 0.022(3) 0.033(3) -0.004(2) 0.007(2) -0.001(2)
C9 0.025(3) 0.025(3) 0.026(3) 0.012(2) 0.003(2) 0.001(2)
C28 0.026(3) 0.024(3) 0.027(3) 0.007(2) -0.003(2) -0.001(2)
C31 0.032(3) 0.026(3) 0.028(3) 0.011(2) 0.007(2) -0.001(2)
C6 0.046(3) 0.025(3) 0.033(3) 0.002(2) 0.005(3) 0.006(3)
C18 0.038(3) 0.037(4) 0.038(3) 0.013(3) -0.001(3) -0.011(3)
C30 0.036(3) 0.023(3) 0.029(3) 0.011(2) -0.004(2) -0.008(2)
C20 0.046(3) 0.027(3) 0.036(3) 0.008(3) -0.001(3) -0.007(3)
C29 0.032(3) 0.031(3) 0.025(3) 0.003(2) 0.005(2) -0.005(2)
C2 0.038(3) 0.029(3) 0.041(3) 0.004(3) 0.006(3) 0.005(3)
C5 0.032(3) 0.028(3) 0.066(4) 0.012(3) -0.012(3) -0.006(3)
C19 0.050(4) 0.038(4) 0.038(3) 0.004(3) 0.018(3) -0.004(3)
C21 0.032(3) 0.026(3) 0.066(4) 0.009(3) 0.019(3) 0.004(3)
C1 0.052(4) 0.037(4) 0.035(3) 0.001(3) -0.011(3) 0.004(3)
C23 0.047(4) 0.023(3) 0.119(6) 0.016(4) 0.038(4) 0.011(3)
C7 0.044(4) 0.017(3) 0.121(6) 0.019(3) -0.034(4) -0.010(3)
C17 0.097(6) 0.027(4) 0.107(6) -0.012(4) 0.070(5) -0.026(4)
C3 0.086(5) 0.027(4) 0.104(6) -0.012(4) -0.055(5) 0.010(3)
C4 0.116(7) 0.029(4) 0.164(8) -0.009(5) -0.108(6) 0.011(4)
C22 0.128(7) 0.026(4) 0.153(8) -0.022(4) 0.110(6) -0.022(4)

loop_
_atom_type_symbol
_atom_type_description
_atom_type_scat_dispersion_real
_atom_type_scat_dispersion_imag
_atom_type_scat_source
C C 0.0033 0.0016 'International Tables Vol C Tables 4.2.6.8 and 6.1.1.4'
H H 0.0000 0.0000 'International Tables Vol C Tables 4.2.6.8 and 6.1.1.4'
N N 0.0061 0.0033 'International Tables Vol C Tables 4.2.6.8 and 6.1.1.4'
O O 0.0106 0.0060 'International Tables Vol C Tables 4.2.6.8 and 6.1.1.4'

loop_
_geom_angle_atom_site_label_1
_geom_angle_atom_site_label_2
_geom_angle_atom_site_label_3
_geom_angle
_geom_angle_site_symmetry_1
_geom_angle_site_symmetry_3
_geom_angle_publ_flag
C32 O5 C24 113.6(3) . . ?
C16 O2 C9 113.8(3) . . ?
C24 O4 C23 115.6(4) . . ?
C9 O1 C7 115.5(4) . . ?
C10 N1 C11 122.3(4) . . ?
C10 N1 H1 118.8 . . ?
C11 N1 H1 118.8 . . ?
C26 N2 C27 121.9(4) . . ?
C26 N2 H2 119.1 . . ?
C27 N2 H2 119.1 . . ?
C12 C11 C16 120.4(4) . . ?
C12 C11 N1 122.0(4) . . ?
C16 C11 N1 117.6(4) . . ?
O2 C16 C11 119.9(4) . . ?
O2 C16 C15 119.9(4) . . ?
C11 C16 C15 120.2(4) . . ?
C28 C27 C32 120.4(4) . . ?
C28 C27 N2 121.6(4) . . ?
C32 C27 N2 118.0(4) . . ?
O6 C26 N2 123.1(4) . . ?
O6 C26 C24 122.5(4) . . ?
N2 C26 C24 114.3(4) . . ?
C15 C14 C13 120.0(5) . . ?
C15 C14 H14 120.0 . . ?
C13 C14 H14 120.0 . . ?
O4 C24 O5 110.4(4) . . ?
O4 C24 C25 114.4(4) . . ?
O5 C24 C25 106.5(4) . . ?
O4 C24 C26 101.2(3) . . ?
O5 C24 C26 111.4(4) . . ?
C25 C24 C26 112.9(4) . . ?
C14 C15 C16 119.6(4) . . ?
C14 C15 H15 120.2 . . ?
C16 C15 H15 120.2 . . ?
C24 C25 H25A 109.5 . . ?
C24 C25 H25B 109.5 . . ?
H25A C25 H25B 109.5 . . ?
C24 C25 H25C 109.5 . . ?
H25A C25 H25C 109.5 . . ?
H25B C25 H25C 109.5 . . ?
C11 C12 C13 119.3(4) . . ?
C11 C12 H12 120.3 . . ?
C13 C12 H12 120.3 . . ?
O5 C32 C31 119.7(4) . . ?
O5 C32 C27 119.9(4) . . ?
C31 C32 C27 120.3(5) . . ?
C9 C8 H8A 109.5 . . ?
C9 C8 H8B 109.5 . . ?
H8A C8 H8B 109.5 . . ?
C9 C8 H8C 109.5 . . ?
H8A C8 H8C 109.5 . . ?
H8B C8 H8C 109.5 . . ?
C14 C13 C12 120.4(4) . . ?
C14 C13 H13 119.8 . . ?
C12 C13 H13 119.8 . . ?
O3 C10 N1 123.6(4) . . ?
O3 C10 C9 121.7(4) . . ?
N1 C10 C9 114.7(4) . . ?
O1 C9 O2 110.5(3) . . ?
O1 C9 C8 114.4(4) . . ?
O2 C9 C8 107.0(4) . . ?
O1 C9 C10 101.3(4) . . ?
O2 C9 C10 110.8(4) . . ?
C8 C9 C10 112.9(4) . . ?
C27 C28 C29 119.2(4) . . ?
C27 C28 H28 120.4 . . ?
C29 C28 H28 120.4 . . ?
C30 C31 C32 119.4(5) . . ?
C30 C31 H31 120.3 . . ?
C32 C31 H31 120.3 . . ?
C5 C6 C1 121.3(5) . . ?
C5 C6 H6 119.3 . . ?
C1 C6 H6 119.3 . . ?
C17 C18 C19 118.8(5) . . ?
C17 C18 H18 120.6 . . ?
C19 C18 H18 120.6 . . ?
C31 C30 C29 120.7(5) . . ?
C31 C30 H30 119.7 . . ?
C29 C30 H30 119.7 . . ?
C21 C20 C19 121.3(5) . . ?
C21 C20 H20 119.3 . . ?
C19 C20 H20 119.3 . . ?
C30 C29 C28 120.0(5) . . ?
C30 C29 H29 120.0 . . ?
C28 C29 H29 120.0 . . ?
C3 C2 C1 118.1(5) . . ?
C3 C2 H2A 120.9 . . ?
C1 C2 H2A 120.9 . . ?
C6 C5 C4 117.3(5) . . ?
C6 C5 C7 122.2(5) . . ?
C4 C5 C7 120.4(5) . . ?
C18 C19 C20 120.4(5) . . ?
C18 C19 H19 119.8 . . ?
C20 C19 H19 119.8 . . ?
C20 C21 C22 118.0(5) . . ?
C20 C21 C23 122.3(5) . . ?
C22 C21 C23 119.8(6) . . ?
C2 C1 C6 120.8(5) . . ?
C2 C1 H1A 119.6 . . ?
C6 C1 H1A 119.6 . . ?
O4 C23 C21 109.5(4) . . ?
O4 C23 H23A 109.8 . . ?
C21 C23 H23A 109.8 . . ?
O4 C23 H23B 109.8 . . ?
C21 C23 H23B 109.8 . . ?
H23A C23 H23B 108.2 . . ?
O1 C7 C5 109.4(4) . . ?
O1 C7 H7A 109.8 . . ?
C5 C7 H7A 109.8 . . ?
O1 C7 H7B 109.8 . . ?
C5 C7 H7B 109.8 . . ?
H7A C7 H7B 108.2 . . ?
C18 C17 C22 119.9(6) . . ?
C18 C17 H17 120.1 . . ?
C22 C17 H17 120.1 . . ?
C2 C3 C4 121.1(6) . . ?
C2 C3 H3 119.4 . . ?
C4 C3 H3 119.4 . . ?
C5 C4 C3 121.3(6) . . ?
C5 C4 H4 119.4 . . ?
C3 C4 H4 119.4 . . ?
C21 C22 C17 121.6(6) . . ?
C21 C22 H22 119.2 . . ?
C17 C22 H22 119.2 . . ?

loop_
_geom_bond_atom_site_label_1
_geom_bond_atom_site_label_2
_geom_bond_distance
_geom_bond_site_symmetry_2
_geom_bond_publ_flag
O5 C32 1.372(6) . ?
O5 C24 1.431(5) . ?
O2 C16 1.384(5) . ?
O2 C9 1.420(6) . ?
O4 C24 1.420(5) . ?
O4 C23 1.434(6) . ?
O3 C10 1.242(5) . ?
O6 C26 1.241(5) . ?
O1 C9 1.420(6) . ?
O1 C7 1.448(6) . ?
N1 C10 1.333(6) . ?
N1 C11 1.429(5) . ?
N1 H1 0.8600 . ?
N2 C26 1.352(6) . ?
N2 C27 1.418(5) . ?
N2 H2 0.8600 . ?
C11 C12 1.386(6) . ?
C11 C16 1.386(6) . ?
C16 C15 1.393(6) . ?
C27 C28 1.386(7) . ?
C27 C32 1.394(6) . ?
C26 C24 1.527(7) . ?
C14 C15 1.388(6) . ?
C14 C13 1.388(6) . ?
C14 H14 0.9300 . ?
C24 C25 1.509(7) . ?
C15 H15 0.9300 . ?
C25 H25A 0.9600 . ?
C25 H25B 0.9600 . ?
C25 H25C 0.9600 . ?
C12 C13 1.394(6) . ?
C12 H12 0.9300 . ?
C32 C31 1.390(6) . ?
C8 C9 1.512(6) . ?
C8 H8A 0.9600 . ?
C8 H8B 0.9600 . ?
C8 H8C 0.9600 . ?
C13 H13 0.9300 . ?
C10 C9 1.539(6) . ?
C28 C29 1.398(6) . ?
C28 H28 0.9300 . ?
C31 C30 1.382(7) . ?
C31 H31 0.9300 . ?
C6 C5 1.360(7) . ?
C6 C1 1.390(7) . ?
C6 H6 0.9300 . ?
C18 C17 1.342(8) . ?
C18 C19 1.385(7) . ?
C18 H18 0.9300 . ?
C30 C29 1.392(7) . ?
C30 H30 0.9300 . ?
C20 C21 1.345(7) . ?
C20 C19 1.389(7) . ?
C20 H20 0.9300 . ?
C29 H29 0.9300 . ?
C2 C3 1.351(7) . ?
C2 C1 1.371(7) . ?
C2 H2A 0.9300 . ?
C5 C4 1.375(8) . ?
C5 C7 1.499(7) . ?
C19 H19 0.9300 . ?
C21 C22 1.369(8) . ?
C21 C23 1.505(7) . ?
C1 H1A 0.9300 . ?
C23 H23A 0.9700 . ?
C23 H23B 0.9700 . ?
C7 H7A 0.9700 . ?
C7 H7B 0.9700 . ?
C17 C22 1.403(8) . ?
C17 H17 0.9300 . ?
C3 C4 1.386(8) . ?
C3 H3 0.9300 . ?
C4 H4 0.9300 . ?
C22 H22 0.9300 . ?
